data_1501817
loop_
_publ_author_name
'Li, Chun-Shun'
'An, Chun-Yan'
'Li, Xiao-Ming'
'Gao, Shu-Shan'
'Cui, Chuan-Ming'
'Sun, Hao-Fen'
'Wang, Bin-Gui'

_publ_section_title
;
 Triazole and dihydroimidazole alkaloids from the marine sediment-derived
 fungus Penicillium paneum SD-44.
;
_journal_issue 5
_journal_name_full 'Journal of natural products'
_journal_page_first 1331
_journal_page_last 1334
_journal_paper_doi 10.1021/np200037z
_journal_volume 74
_journal_year 2011
_chemical_formula_moiety 'C16 H13 N3 O3'
_chemical_formula_sum 'C16 H13 N3 O3'
_chemical_formula_weight 295.29
_chemical_melting_point 212&#x00A8;C214
_chemical_name_common 'Penipanoid A'
_chemical_name_systematic
;
 2-(5-(4-hydroxybenzyl)-1H-1,2,4-triazol-1-yl)benzoic acid
;
_space_group_IT_number 14
_symmetry_cell_setting monoclinic
_symmetry_space_group_name_Hall '-P 2yn'
_symmetry_space_group_name_H-M 'P 1 21/n 1'
_atom_sites_solution_hydrogens geom
_atom_sites_solution_primary direct
_atom_sites_solution_secondary difmap
_audit_creation_method SHELXL-97
_cell_angle_alpha 90.00
_cell_angle_beta 114.91(3)
_cell_angle_gamma 90.00
_cell_formula_units_Z 8
_cell_length_a 15.595(3)
_cell_length_b 11.656(2)
_cell_length_c 17.393(4)
_cell_measurement_reflns_used 24500
_cell_measurement_temperature 293(2)
_cell_measurement_theta_max 27.47
_cell_measurement_theta_min 3.12
_cell_volume 2867.5(12)
_computing_cell_refinement 'Siemens SMART & SAINT'
_computing_data_collection 'Siemens SMART'
_computing_data_reduction 'Siemens XPREP'
_computing_molecular_graphics 'Bruker SHELXTL'
_computing_publication_material 'Bruker SHELXTL'
_computing_structure_refinement 'Siemens SHELXTL'
_computing_structure_solution 'Siemens SHELXTL'
_diffrn_ambient_temperature 293(2)
_diffrn_measured_fraction_theta_full 0.996
_diffrn_measured_fraction_theta_max 0.996
_diffrn_measurement_device_type 'Bruker P4'
_diffrn_measurement_method '\w scans'
_diffrn_radiation_monochromator graphite
_diffrn_radiation_source 'fine-focus sealed tube'
_diffrn_radiation_type MoK\a
_diffrn_radiation_wavelength 0.71073
_diffrn_reflns_av_R_equivalents 0.0466
_diffrn_reflns_av_sigmaI/netI 0.0426
_diffrn_reflns_limit_h_max 20
_diffrn_reflns_limit_h_min -17
_diffrn_reflns_limit_k_max 14
_diffrn_reflns_limit_k_min -15
_diffrn_reflns_limit_l_max 22
_diffrn_reflns_limit_l_min -22
_diffrn_reflns_number 24977
_diffrn_reflns_theta_full 27.47
_diffrn_reflns_theta_max 27.47
_diffrn_reflns_theta_min 3.12
_diffrn_standards_decay_% none
_diffrn_standards_interval_count none
_diffrn_standards_interval_time none
_diffrn_standards_number none
_exptl_absorpt_coefficient_mu 0.097
_exptl_absorpt_correction_T_max 1.0000
_exptl_absorpt_correction_T_min .7860
_exptl_absorpt_correction_type empirical
_exptl_absorpt_process_details 'SADABS (Sheldrick, 1996)'
_exptl_crystal_colour colorless
_exptl_crystal_density_diffrn 1.368
_exptl_crystal_density_method 'not measured'
_exptl_crystal_description cube
_exptl_crystal_F_000 1232
_exptl_crystal_size_max .10
_exptl_crystal_size_mid .10
_exptl_crystal_size_min .10
_refine_diff_density_max 0.255
_refine_diff_density_min -0.353
_refine_diff_density_rms 0.066
_refine_ls_extinction_coef 0.0154(15)
_refine_ls_extinction_expression Fc^*^=kFc[1+0.001xFc^2^\l^3^/sin(2\q)]^-1/4^
_refine_ls_extinction_method SHELXL
_refine_ls_goodness_of_fit_ref 1.000
_refine_ls_hydrogen_treatment mixed
_refine_ls_matrix_type full
_refine_ls_number_parameters 414
_refine_ls_number_reflns 6535
_refine_ls_number_restraints 0
_refine_ls_restrained_S_all 1.000
_refine_ls_R_factor_gt 0.0481
_refine_ls_shift/su_max 0.001
_refine_ls_shift/su_mean 0.000
_refine_ls_structure_factor_coef Fsqd
_refine_ls_weighting_details 'calc w=1/[\s^2^(Fo^2^)+(0.0765P)^2^+0.5392P] where P=(Fo^2^+2Fc^2^)/3'
_refine_ls_weighting_scheme calc
_refine_ls_wR_factor_gt 0.1222
_refine_ls_wR_factor_ref 0.1290
_reflns_number_gt 5534
_reflns_number_total 6535
_reflns_threshold_expression >2sigma(I)
_cod_data_source_file np200037z_si_002.cif
_cod_data_source_block LSD-20
_cod_original_sg_symbol_Hall -P2yn
_cod_original_sg_symbol_H-M P2(1)/n
_cod_database_code 1501817
_refine_ls_r_factor_ref 0.0556

loop_
_symmetry_equiv_pos_as_xyz
'x, y, z'
'-x+1/2, y+1/2, -z+1/2'
'-x, -y, -z'
'x-1/2, -y-1/2, z-1/2'

loop_
_atom_site_label
_atom_site_type_symbol
_atom_site_fract_x
_atom_site_fract_y
_atom_site_fract_z
_atom_site_U_iso_or_equiv
_atom_site_adp_type
_atom_site_occupancy
_atom_site_symmetry_multiplicity
_atom_site_calc_flag
_atom_site_refinement_flags
N1 N 0.77993(7) 0.63610(9) 0.16266(6) 0.0313(2) Uani 1 1 d .
N2 N 0.87231(8) 0.66065(10) 0.18078(7) 0.0379(3) Uani 1 1 d .
N3 N 0.81196(8) 0.53659(9) 0.07241(7) 0.0347(2) Uani 1 1 d .
N4 N 0.37682(8) 0.90673(10) 0.16631(8) 0.0380(3) Uani 1 1 d .
N5 N 0.30639(8) 1.01631(10) 0.04957(7) 0.0371(3) Uani 1 1 d .
N6 N 0.28044(7) 0.90984(8) 0.14031(7) 0.0301(2) Uani 1 1 d .
O4 O 0.59597(9) 0.92017(11) 0.08517(8) 0.0585(3) Uani 1 1 d .
O4A O 0.22443(10) 0.73652(10) 0.02269(7) 0.0605(4) Uani 1 1 d .
O5 O 0.42531(10) 0.59634(13) -0.28607(8) 0.0663(4) Uani 1 1 d .
H5B H 0.406(2) 0.671(3) -0.299(2) 0.122(11) Uiso 1 1 d .
O5A O 0.03160(8) 1.39876(9) 0.14844(8) 0.0468(3) Uani 1 1 d .
H5D H 0.0492(17) 1.390(2) 0.2050(16) 0.084(7) Uiso 1 1 d .
O6 O 0.71927(8) 0.83630(9) 0.07645(7) 0.0434(3) Uani 1 1 d .
H6B H 0.7067(19) 0.894(2) 0.0325(17) 0.102(8) Uiso 1 1 d .
O6A O 0.18389(9) 0.57282(9) 0.06263(8) 0.0517(3) Uani 1 1 d .
H6C H 0.1895(15) 0.5424(18) 0.0135(14) 0.069(6) Uiso 1 1 d .
C1 C 0.64825(10) 0.51051(14) 0.06432(9) 0.0437(3) Uani 1 1 d .
H1B H 0.6152 0.5405 0.0964 0.052 Uiso 1 1 calc R
H1A H 0.6538 0.4281 0.0728 0.052 Uiso 1 1 calc R
C1A C 0.13583(9) 0.99580(11) 0.02406(9) 0.0366(3) Uani 1 1 d .
H1D H 0.1019 0.9295 0.0305 0.044 Uiso 1 1 calc R
H1C H 0.1199 1.0050 -0.0359 0.044 Uiso 1 1 calc R
C2A C 0.58962(9) 0.53486(12) -0.02925(9) 0.0377(3) Uani 1 1 d .
C2 C 0.74502(9) 0.56143(10) 0.09817(8) 0.0310(3) Uani 1 1 d .
C2C C 0.10396(9) 1.10152(11) 0.05585(8) 0.0335(3) Uani 1 1 d .
C2B C 0.23965(9) 0.97464(10) 0.07034(8) 0.0305(3) Uani 1 1 d .
C3 C 0.57137(11) 0.44973(13) -0.08944(10) 0.0446(3) Uani 1 1 d .
H3A H 0.5969 0.3770 -0.0727 0.054 Uiso 1 1 calc R
C3A C 0.09039(11) 1.09904(12) 0.12980(10) 0.0439(3) Uani 1 1 d .
H3B H 0.0978 1.0301 0.1589 0.053 Uiso 1 1 calc R
C4B C 0.51537(12) 0.47122(14) -0.17469(10) 0.0492(4) Uani 1 1 d .
H4A H 0.5027 0.4125 -0.2142 0.059 Uiso 1 1 calc R
C4A C 0.68111(9) 0.78358(11) 0.19013(8) 0.0315(3) Uani 1 1 d .
C4 C 0.66046(9) 0.85287(11) 0.11141(8) 0.0337(3) Uani 1 1 d .
C4E C 0.06613(11) 1.19690(13) 0.16110(10) 0.0443(3) Uani 1 1 d .
H4B H 0.0584 1.1935 0.2112 0.053 Uiso 1 1 calc R
C4D C 0.19636(8) 0.73313(10) 0.14776(7) 0.0291(2) Uani 1 1 d .
C4C C 0.20279(9) 0.68305(11) 0.07068(8) 0.0334(3) Uani 1 1 d .
C5A C 0.47838(11) 0.57968(14) -0.20106(9) 0.0437(3) Uani 1 1 d .
C5 C 0.64338(10) 0.82350(12) 0.24521(9) 0.0397(3) Uani 1 1 d .
H5A H 0.6043 0.8877 0.2300 0.048 Uiso 1 1 calc R
C5C C 0.05336(9) 1.29924(11) 0.11818(9) 0.0362(3) Uani 1 1 d .
C5B C 0.15166(9) 0.67184(11) 0.18952(9) 0.0348(3) Uani 1 1 d .
H5C H 0.1240 0.6014 0.1680 0.042 Uiso 1 1 calc R
C6A C 0.49487(11) 0.66531(13) -0.14158(10) 0.0455(3) Uani 1 1 d .
H6F H 0.4693 0.7380 -0.1584 0.055 Uiso 1 1 calc R
C6 C 0.66256(12) 0.77014(14) 0.32148(9) 0.0461(3) Uani 1 1 d .
H6A H 0.6369 0.7986 0.3572 0.055 Uiso 1 1 calc R
C6C C 0.06322(13) 1.30321(13) 0.04320(10) 0.0490(4) Uani 1 1 d .
H6D H 0.0527 1.3715 0.0129 0.059 Uiso 1 1 calc R
C6B C 0.14775(10) 0.71399(12) 0.26219(9) 0.0410(3) Uani 1 1 d .
H6E H 0.1168 0.6724 0.2885 0.049 Uiso 1 1 calc R
C7A C 0.55001(11) 0.64195(13) -0.05642(10) 0.0442(3) Uani 1 1 d .
H7B H 0.5606 0.6998 -0.0166 0.053 Uiso 1 1 calc R
C7 C 0.71977(14) 0.67459(15) 0.34474(10) 0.0556(4) Uani 1 1 d .
H7A H 0.7337 0.6392 0.3965 0.067 Uiso 1 1 calc R
C7C C 0.08897(12) 1.20495(13) 0.01285(10) 0.0464(4) Uani 1 1 d .
H7D H 0.0963 1.2087 -0.0375 0.056 Uiso 1 1 calc R
C7B C 0.18958(10) 0.81757(13) 0.29593(9) 0.0406(3) Uani 1 1 d .
H7C H 0.1886 0.8446 0.3459 0.049 Uiso 1 1 calc R
C8A C 0.88716(9) 0.59838(11) 0.12478(8) 0.0353(3) Uani 1 1 d .
H8B H 0.9451 0.5969 0.1214 0.042 Uiso 1 1 calc R
C8 C 0.75658(13) 0.63138(14) 0.29077(10) 0.0514(4) Uani 1 1 d .
H8A H 0.7943 0.5660 0.3060 0.062 Uiso 1 1 calc R
C8C C 0.38768(10) 0.97164(12) 0.10901(9) 0.0405(3) Uani 1 1 d .
H8D H 0.4465 0.9858 0.1093 0.049 Uiso 1 1 calc R
C8B C 0.23300(9) 0.88103(12) 0.25497(8) 0.0355(3) Uani 1 1 d .
H8C H 0.2605 0.9514 0.2770 0.043 Uiso 1 1 calc R
C9 C 0.73753(10) 0.68496(11) 0.21442(8) 0.0341(3) Uani 1 1 d .
C9A C 0.23558(8) 0.83994(10) 0.18112(8) 0.0287(2) Uani 1 1 d .

loop_
_atom_site_aniso_label
_atom_site_aniso_U_11
_atom_site_aniso_U_22
_atom_site_aniso_U_33
_atom_site_aniso_U_23
_atom_site_aniso_U_13
_atom_site_aniso_U_12
N1 0.0349(5) 0.0314(5) 0.0305(5) 0.0002(4) 0.0167(4) 0.0044(4)
N2 0.0367(6) 0.0410(6) 0.0373(6) -0.0056(5) 0.0169(5) -0.0017(4)
N3 0.0401(6) 0.0320(6) 0.0365(6) -0.0040(4) 0.0206(5) 0.0015(4)
N4 0.0319(6) 0.0425(6) 0.0428(6) 0.0066(5) 0.0190(5) 0.0016(4)
N5 0.0425(6) 0.0364(6) 0.0388(6) 0.0058(5) 0.0234(5) 0.0007(4)
N6 0.0321(5) 0.0289(5) 0.0329(5) 0.0012(4) 0.0171(4) -0.0011(4)
O4 0.0602(7) 0.0650(7) 0.0574(7) 0.0231(6) 0.0316(6) 0.0284(6)
O4A 0.1144(11) 0.0400(6) 0.0492(6) -0.0056(5) 0.0561(7) -0.0121(6)
O5 0.0758(9) 0.0740(9) 0.0370(6) 0.0042(6) 0.0120(6) 0.0111(7)
O5A 0.0552(6) 0.0410(6) 0.0495(6) -0.0005(5) 0.0272(5) 0.0094(4)
O6 0.0501(6) 0.0471(6) 0.0419(5) 0.0148(4) 0.0282(5) 0.0092(4)
O6A 0.0851(8) 0.0334(5) 0.0552(7) -0.0133(5) 0.0477(6) -0.0125(5)
C1 0.0392(7) 0.0555(9) 0.0372(7) 0.0016(6) 0.0170(6) -0.0086(6)
C1A 0.0358(7) 0.0339(6) 0.0376(7) 0.0006(5) 0.0129(5) 0.0006(5)
C2A 0.0317(6) 0.0468(7) 0.0359(7) -0.0015(6) 0.0154(5) -0.0047(5)
C2 0.0366(6) 0.0304(6) 0.0276(6) 0.0029(5) 0.0151(5) 0.0026(5)
C2C 0.0295(6) 0.0343(6) 0.0358(6) 0.0024(5) 0.0129(5) 0.0009(5)
C2B 0.0385(7) 0.0253(6) 0.0310(6) -0.0009(4) 0.0178(5) 0.0006(4)
C3 0.0428(8) 0.0451(8) 0.0461(8) -0.0015(6) 0.0188(6) 0.0096(6)
C3A 0.0520(8) 0.0381(7) 0.0512(8) 0.0142(6) 0.0310(7) 0.0083(6)
C4B 0.0538(9) 0.0524(9) 0.0407(8) -0.0110(7) 0.0191(7) 0.0077(7)
C4A 0.0369(6) 0.0309(6) 0.0304(6) -0.0014(5) 0.0178(5) 0.0005(5)
C4 0.0382(7) 0.0314(6) 0.0326(6) -0.0011(5) 0.0159(5) 0.0003(5)
C4E 0.0523(8) 0.0473(8) 0.0447(8) 0.0085(6) 0.0316(7) 0.0061(6)
C4D 0.0325(6) 0.0282(6) 0.0292(6) 0.0024(5) 0.0155(5) 0.0031(4)
C4C 0.0409(7) 0.0301(6) 0.0323(6) -0.0011(5) 0.0184(5) 0.0005(5)
C5A 0.0407(7) 0.0541(9) 0.0364(7) 0.0011(6) 0.0163(6) 0.0021(6)
C5 0.0471(8) 0.0381(7) 0.0409(7) -0.0029(6) 0.0254(6) 0.0050(5)
C5C 0.0332(6) 0.0381(7) 0.0389(7) 0.0001(5) 0.0170(5) 0.0031(5)
C5B 0.0391(7) 0.0287(6) 0.0417(7) 0.0018(5) 0.0222(6) -0.0013(5)
C6A 0.0481(8) 0.0387(7) 0.0486(8) 0.0027(6) 0.0193(7) -0.0003(6)
C6 0.0598(9) 0.0510(9) 0.0400(7) -0.0054(6) 0.0333(7) 0.0010(7)
C6C 0.0729(11) 0.0358(7) 0.0467(8) 0.0109(6) 0.0335(8) 0.0104(7)
C6B 0.0478(8) 0.0423(7) 0.0460(8) 0.0066(6) 0.0325(6) 0.0000(6)
C7A 0.0482(8) 0.0396(7) 0.0438(7) -0.0087(6) 0.0185(6) -0.0087(6)
C7 0.0848(13) 0.0562(9) 0.0396(8) 0.0112(7) 0.0397(8) 0.0125(8)
C7C 0.0680(10) 0.0400(8) 0.0386(7) 0.0063(6) 0.0297(7) 0.0080(6)
C7B 0.0476(8) 0.0480(8) 0.0353(7) -0.0031(6) 0.0263(6) 0.0027(6)
C8A 0.0339(6) 0.0371(7) 0.0381(7) 0.0002(5) 0.0183(5) 0.0045(5)
C8 0.0763(11) 0.0445(8) 0.0442(8) 0.0136(7) 0.0359(8) 0.0209(7)
C8C 0.0369(7) 0.0456(8) 0.0462(8) 0.0067(6) 0.0246(6) -0.0003(5)
C8B 0.0389(7) 0.0356(6) 0.0357(6) -0.0067(5) 0.0193(5) -0.0024(5)
C9 0.0436(7) 0.0339(6) 0.0311(6) -0.0004(5) 0.0219(5) 0.0035(5)
C9A 0.0309(6) 0.0286(6) 0.0301(6) 0.0022(5) 0.0163(5) 0.0010(4)

loop_
_atom_type_symbol
_atom_type_description
_atom_type_scat_dispersion_real
_atom_type_scat_dispersion_imag
_atom_type_scat_source
C C 0.0033 0.0016 'International Tables Vol C Tables 4.2.6.8 and 6.1.1.4'
H H 0.0000 0.0000 'International Tables Vol C Tables 4.2.6.8 and 6.1.1.4'
N N 0.0061 0.0033 'International Tables Vol C Tables 4.2.6.8 and 6.1.1.4'
O O 0.0106 0.0060 'International Tables Vol C Tables 4.2.6.8 and 6.1.1.4'

loop_
_geom_angle_atom_site_label_1
_geom_angle_atom_site_label_2
_geom_angle_atom_site_label_3
_geom_angle
C2 N1 N2 110.20(10)
C2 N1 C9 130.41(11)
N2 N1 C9 119.29(10)
C8A N2 N1 102.20(11)
C2 N3 C8A 103.81(11)
C8C N4 N6 101.95(11)
C2B N5 C8C 103.88(11)
C2B N6 N4 110.33(10)
C2B N6 C9A 128.43(11)
N4 N6 C9A 120.88(10)
C5A O5 H5B 113(2)
C5C O5A H5D 107.8(15)
C4 O6 H6B 108.3(15)
C4C O6A H6C 110.8(12)
C2 C1 C2A 113.59(11)
C2 C1 H1B 108.8
C2A C1 H1B 108.8
C2 C1 H1A 108.8
C2A C1 H1A 108.8
H1B C1 H1A 107.7
C2B C1A C2C 112.63(11)
C2B C1A H1D 109.1
C2C C1A H1D 109.1
C2B C1A H1C 109.1
C2C C1A H1C 109.1
H1D C1A H1C 107.8
C3 C2A C7A 117.96(13)
C3 C2A C1 121.05(14)
C7A C2A C1 120.95(13)
N3 C2 N1 108.87(11)
N3 C2 C1 125.97(12)
N1 C2 C1 125.09(12)
C7C C2C C3A 117.46(13)
C7C C2C C1A 121.10(12)
C3A C2C C1A 121.43(12)
N5 C2B N6 109.00(11)
N5 C2B C1A 126.03(12)
N6 C2B C1A 124.97(11)
C2A C3 C4B 120.98(14)
C2A C3 H3A 119.5
C4B C3 H3A 119.5
C4E C3A C2C 121.38(13)
C4E C3A H3B 119.3
C2C C3A H3B 119.3
C5A C4B C3 120.30(14)
C5A C4B H4A 119.9
C3 C4B H4A 119.9
C5 C4A C9 117.30(12)
C5 C4A C4 117.05(11)
C9 C4A C4 125.60(11)
O4 C4 O6 123.81(13)
O4 C4 C4A 121.31(12)
O6 C4 C4A 114.84(11)
C5C C4E C3A 120.15(13)
C5C C4E H4B 119.9
C3A C4E H4B 119.9
C5B C4D C9A 117.76(11)
C5B C4D C4C 120.03(11)
C9A C4D C4C 122.20(11)
O4A C4C O6A 123.46(12)
O4A C4C C4D 124.27(12)
O6A C4C C4D 112.26(11)
O5 C5A C6A 122.88(15)
O5 C5A C4B 117.69(14)
C6A C5A C4B 119.42(14)
C6 C5 C4A 121.71(13)
C6 C5 H5A 119.1
C4A C5 H5A 119.1
O5A C5C C4E 121.77(13)
O5A C5C C6C 118.60(13)
C4E C5C C6C 119.63(13)
C6B C5B C4D 121.21(12)
C6B C5B H5C 119.4
C4D C5B H5C 119.4
C5A C6A C7A 119.51(14)
C5A C6A H6F 120.2
C7A C6A H6F 120.2
C7 C6 C5 119.91(13)
C7 C6 H6A 120.0
C5 C6 H6A 120.0
C5C C6C C7C 119.85(13)
C5C C6C H6D 120.1
C7C C6C H6D 120.1
C7B C6B C5B 120.33(12)
C7B C6B H6E 119.8
C5B C6B H6E 119.8
C2A C7A C6A 121.79(14)
C2A C7A H7B 119.1
C6A C7A H7B 119.1
C6 C7 C8 119.82(14)
C6 C7 H7A 120.1
C8 C7 H7A 120.1
C2C C7C C6C 121.48(13)
C2C C7C H7D 119.3
C6C C7C H7D 119.3
C6B C7B C8B 119.62(12)
C6B C7B H7C 120.2
C8B C7B H7C 120.2
N2 C8A N3 114.91(11)
N2 C8A H8B 122.5
N3 C8A H8B 122.5
C9 C8 C7 120.29(14)
C9 C8 H8A 119.9
C7 C8 H8A 119.9
N4 C8C N5 114.83(12)
N4 C8C H8D 122.6
N5 C8C H8D 122.6
C7B C8B C9A 120.19(12)
C7B C8B H8C 119.9
C9A C8B H8C 119.9
C8 C9 C4A 120.95(12)
C8 C9 N1 116.91(12)
C4A C9 N1 122.13(11)
C8B C9A C4D 120.83(11)
C8B C9A N6 118.06(11)
C4D C9A N6 121.11(10)

loop_
_geom_bond_atom_site_label_1
_geom_bond_atom_site_label_2
_geom_bond_distance
N1 C2 1.3408(16)
N1 N2 1.3689(15)
N1 C9 1.4399(15)
N2 C8A 1.3112(17)
N3 C2 1.3298(16)
N3 C8A 1.3505(18)
N4 C8C 1.3178(17)
N4 N6 1.3756(15)
N5 C2B 1.3290(16)
N5 C8C 1.3576(19)
N6 C2B 1.3431(16)
N6 C9A 1.4406(15)
O4 C4 1.2035(17)
O4A C4C 1.1985(16)
O5 C5A 1.3703(19)
O5 H5B 0.92(3)
O5A C5C 1.3741(17)
O5A H5D 0.91(3)
O6 C4 1.3108(16)
O6 H6B 0.97(3)
O6A C4C 1.3124(16)
O6A H6C 0.96(2)
C1 C2 1.4926(19)
C1 C2A 1.520(2)
C1 H1B 0.9700
C1 H1A 0.9700
C1A C2B 1.4940(19)
C1A C2C 1.5175(18)
C1A H1D 0.9700
C1A H1C 0.9700
C2A C3 1.382(2)
C2A C7A 1.385(2)
C2C C7C 1.3857(19)
C2C C3A 1.389(2)
C3 C4B 1.390(2)
C3 H3A 0.9300
C3A C4E 1.383(2)
C3A H3B 0.9300
C4B C5A 1.385(2)
C4B H4A 0.9300
C4A C5 1.3983(17)
C4A C9 1.4004(18)
C4A C4 1.5031(18)
C4E C5C 1.376(2)
C4E H4B 0.9300
C4D C5B 1.3966(17)
C4D C9A 1.4006(17)
C4D C4C 1.5038(17)
C5A C6A 1.382(2)
C5 C6 1.379(2)
C5 H5A 0.9300
C5C C6C 1.377(2)
C5B C6B 1.3812(19)
C5B H5C 0.9300
C6A C7A 1.391(2)
C6A H6F 0.9300
C6 C7 1.377(2)
C6 H6A 0.9300
C6C C7C 1.389(2)
C6C H6D 0.9300
C6B C7B 1.380(2)
C6B H6E 0.9300
C7A H7B 0.9300
C7 C8 1.385(2)
C7 H7A 0.9300
C7C H7D 0.9300
C7B C8B 1.3855(19)
C7B H7C 0.9300
C8A H8B 0.9300
C8 C9 1.3819(19)
C8 H8A 0.9300
C8C H8D 0.9300
C8B C9A 1.3873(17)
C8B H8C 0.9300

loop_
_geom_hbond_atom_site_label_D
_geom_hbond_atom_site_label_H
_geom_hbond_atom_site_label_A
_geom_hbond_distance_DH
_geom_hbond_distance_HA
_geom_hbond_distance_DA
_geom_hbond_angle_DHA
_geom_hbond_site_symmetry_A
O5 H5B N2 0.92(3) 2.02(3) 2.939(2) 175(3) 4_575
O5A H5D N4 0.91(3) 2.05(3) 2.925(2) 161(2) 2
O6 H6B N5 0.97(3) 1.71(3) 2.6789(15) 172(2) 3_675
O6A H6C N3 0.96(2) 1.75(2) 2.6973(15) 168.5(19) 3_665

loop_
_cod_related_entry_id
_cod_related_entry_database
_cod_related_entry_code
1 ChemSpider 26631118
